data_1509434
loop_
_publ_author_name
'Toda, K.'
'Kurita, S.'
'Sato, M.'

_publ_section_title
;
 Synthesis and ionic conductivity of novel layered perovskite compound, Ag
 La Ti O4 and Ag Eu Ti O4
;
_journal_name_full 'Solid State Ionics'
_journal_page_first 267
_journal_page_last 271
_journal_paper_doi 10.1016/0167-2738(95)00184-8
_journal_volume 81
_journal_year 1995
_chemical_formula_sum 'Ag La O4 Ti'
_chemical_name_systematic 'Ag La (Ti O4)'
_space_group_IT_number 129
_symmetry_space_group_name_Hall 'P 4ab 2ab -1ab'
_symmetry_space_group_name_H-M 'P 4/n m m :1'
_cell_angle_alpha 90
_cell_angle_beta 90
_cell_angle_gamma 90
_cell_formula_units_Z 2
_cell_length_a 3.7472
_cell_length_b 3.7472
_cell_length_c 13.2755
_cell_volume 186.408
_citation_journal_id_ASTM SSIOD3
_cod_data_source_file silver1-2_389.cif
_cod_data_source_block Ag1La1O4Ti1
_cod_original_sg_symbol_Hall '-P 4a 2a (x-1/4,y+1/4,z)'
_cod_original_formula_sum 'Ag1 La1 O4 Ti1'
_cod_database_code 1509434

loop_
_symmetry_equiv_pos_as_xyz
x,y,z
-y+1/2,x+1/2,z
-x,-y,z
y+1/2,-x+1/2,z
x+1/2,-y+1/2,-z
y,x,-z
-x+1/2,y+1/2,-z
-y,-x,-z
-x+1/2,-y+1/2,-z
y,-x,-z
x+1/2,y+1/2,-z
-y,x,-z
-x,y,z
-y+1/2,-x+1/2,z
x,-y,z
y+1/2,x+1/2,z

loop_
_atom_site_label
_atom_site_type_symbol
_atom_site_fract_x
_atom_site_fract_y
_atom_site_fract_z
_atom_site_occupancy
_atom_site_U_iso_or_equiv
O1 O-2 0 0 0.241 1 0.0
Ag1 Ag+1 0 0.5 0.5806 1 0.0
La1 La+3 0 0.5 0.8908 1 0.0
Ti1 Ti+4 0 0.5 0.276 1 0.0
O2 O-2 0 0.5 0.077 1 0.0
O3 O-2 0 0.5 0.404 1 0.0
